data_7003612
loop_
_publ_author_name
'Schenk, Christian'
'Henke, Florian'
'Santiso-Qui\~nones, Gustavo'
'Krossing, Ingo'
'Schnepf, Andreas'

_publ_section_title
;
 [Si(SiMe3)3]6Ge18M (M = Cu, Ag, Au): metalloid cluster compounds as
 unusual building blocks for a supramolecular chemistry
;
_journal_issue 33
_journal_name_full 'Dalton Transactions'
_journal_page_first 4436
_journal_page_last 4441
_journal_paper_doi 10.1039/b717506j
_journal_year 2008
_chemical_formula_sum 'C78 H210 Cu Ge18 Li O6 Si24'
_chemical_formula_weight 3295.72
_chemical_name_systematic
;
?
;
_space_group_IT_number 148
_symmetry_cell_setting rhombohedral
_symmetry_space_group_name_Hall '-P 3*'
_symmetry_space_group_name_H-M 'R -3 :R'
_atom_sites_solution_hydrogens geom
_atom_sites_solution_primary direct
_atom_sites_solution_secondary difmap
_audit_creation_method SHELXL-97
_cell_angle_alpha 97.309(17)
_cell_angle_beta 97.309(17)
_cell_angle_gamma 97.309(17)
_cell_formula_units_Z 1
_cell_length_a 15.6548(18)
_cell_length_b 15.6548(18)
_cell_length_c 15.6548(18)
_cell_measurement_reflns_used 10596
_cell_measurement_temperature 149(2)
_cell_measurement_theta_max 23.93
_cell_measurement_theta_min 1.285
_cell_volume 3734.2(8)
_computing_structure_refinement 'SHELXL-97 (Sheldrick, 1997)'
_computing_structure_solution 'SHELXS-97 (Sheldrick, 1990)'
_diffrn_ambient_temperature 149(2)
_diffrn_measured_fraction_theta_full 0.993
_diffrn_measured_fraction_theta_max 0.993
_diffrn_radiation_monochromator graphite
_diffrn_radiation_source 'fine-focus sealed tube'
_diffrn_radiation_type MoK\a
_diffrn_radiation_wavelength 0.71073
_diffrn_reflns_av_R_equivalents 0.0673
_diffrn_reflns_av_sigmaI/netI 0.0559
_diffrn_reflns_limit_h_max 17
_diffrn_reflns_limit_h_min -16
_diffrn_reflns_limit_k_max 17
_diffrn_reflns_limit_k_min -17
_diffrn_reflns_limit_l_max 13
_diffrn_reflns_limit_l_min -17
_diffrn_reflns_number 15371
_diffrn_reflns_theta_full 24.01
_diffrn_reflns_theta_max 24.01
_diffrn_reflns_theta_min 1.73
_exptl_absorpt_coefficient_mu 3.928
_exptl_absorpt_correction_T_max 0.8191
_exptl_absorpt_correction_T_min 0.7262
_exptl_absorpt_correction_type numerical
_exptl_crystal_colour orange-red
_exptl_crystal_density_diffrn 1.466
_exptl_crystal_density_method 'not measured'
_exptl_crystal_description plate
_exptl_crystal_F_000 1670
_exptl_crystal_size_max 0.2
_exptl_crystal_size_mid 0.15
_exptl_crystal_size_min 0.1
_refine_diff_density_max 1.092
_refine_diff_density_min -0.335
_refine_diff_density_rms 0.089
_refine_ls_extinction_method none
_refine_ls_goodness_of_fit_ref 0.963
_refine_ls_hydrogen_treatment mixed
_refine_ls_matrix_type full
_refine_ls_number_parameters 194
_refine_ls_number_reflns 3883
_refine_ls_number_restraints 0
_refine_ls_restrained_S_all 0.963
_refine_ls_R_factor_all 0.0710
_refine_ls_R_factor_gt 0.0403
_refine_ls_shift/su_max 0.000
_refine_ls_shift/su_mean 0.000
_refine_ls_structure_factor_coef Fsqd
_refine_ls_weighting_details 'calc w=1/[\s^2^(Fo^2^)+(0.0443P)^2^+0.0000P] where P=(Fo^2^+2Fc^2^)/3'
_refine_ls_weighting_scheme calc
_refine_ls_wR_factor_gt 0.0782
_refine_ls_wR_factor_ref 0.0869
_reflns_number_gt 2733
_reflns_number_total 3883
_reflns_threshold_expression >2sigma(I)
_cod_data_source_file b717506j.txt
_cod_data_source_block cs75r-3b
_cod_original_cell_volume 3734.2(7)
_cod_original_sg_symbol_H-M R-3
_cod_database_code 7003612

loop_
_symmetry_equiv_pos_as_xyz
'x, y, z'
'z, x, y'
'y, z, x'
'-x, -y, -z'
'-z, -x, -y'
'-y, -z, -x'

loop_
_atom_site_label
_atom_site_type_symbol
_atom_site_fract_x
_atom_site_fract_y
_atom_site_fract_z
_atom_site_U_iso_or_equiv
_atom_site_adp_type
_atom_site_occupancy
_atom_site_symmetry_multiplicity
_atom_site_calc_flag
_atom_site_refinement_flags
_atom_site_disorder_assembly
_atom_site_disorder_group
Ge1 Ge 0.43383(4) 0.46974(4) 0.33470(4) 0.03352(16) Uani 1 1 d . . .
Ge2 Ge 0.44181(4) 0.31576(4) 0.26982(4) 0.03530(16) Uani 1 1 d . . .
Ge3 Ge 0.32158(4) 0.19631(4) 0.28801(4) 0.03697(17) Uani 1 1 d . . .
Cu1 Cu 0.5000 0.5000 0.5000 0.0231(3) Uani 1 6 d S . .
Si1 Si 0.54460(9) 0.26780(10) 0.18194(10) 0.0321(3) Uani 1 1 d . . .
Si10 Si 0.58657(13) 0.14088(12) 0.23005(12) 0.0507(5) Uani 1 1 d . . .
Si11 Si 0.66249(11) 0.37944(12) 0.19895(12) 0.0473(4) Uani 1 1 d . . .
Si12 Si 0.47650(11) 0.23688(11) 0.03673(10) 0.0415(4) Uani 1 1 d . . .
C10C C 0.4960(6) 0.0487(6) 0.2095(9) 0.130(5) Uani 1 1 d . . .
H10A H 0.5166 -0.0024 0.2306 0.195 Uiso 1 1 calc R . .
H10B H 0.4752 0.0351 0.1469 0.195 Uiso 1 1 calc R . .
H10C H 0.4482 0.0648 0.2401 0.195 Uiso 1 1 calc R . .
C10B C 0.6714(7) 0.1018(7) 0.1712(9) 0.142(6) Uani 1 1 d . . .
H10D H 0.6876 0.0490 0.1925 0.213 Uiso 1 1 calc R . .
H10E H 0.7226 0.1468 0.1809 0.213 Uiso 1 1 calc R . .
H10F H 0.6493 0.0886 0.1088 0.213 Uiso 1 1 calc R . .
C10A C 0.6259(14) 0.1624(9) 0.3463(7) 0.245(12) Uani 1 1 d . . .
H10G H 0.6434 0.1093 0.3659 0.367 Uiso 1 1 calc R . .
H10H H 0.5795 0.1807 0.3777 0.367 Uiso 1 1 calc R . .
H10I H 0.6761 0.2086 0.3578 0.367 Uiso 1 1 calc R . .
C11C C 0.7519(4) 0.3414(5) 0.1417(5) 0.068(2) Uani 1 1 d . . .
H11A H 0.8009 0.3886 0.1493 0.102 Uiso 1 1 calc R . .
H11B H 0.7303 0.3242 0.0795 0.102 Uiso 1 1 calc R . .
H11C H 0.7712 0.2914 0.1663 0.102 Uiso 1 1 calc R . .
C11B C 0.6303(6) 0.4751(5) 0.1510(7) 0.094(3) Uani 1 1 d . . .
H11D H 0.6807 0.5209 0.1590 0.141 Uiso 1 1 calc R . .
H11E H 0.5839 0.4970 0.1801 0.141 Uiso 1 1 calc R . .
H11F H 0.6093 0.4579 0.0888 0.141 Uiso 1 1 calc R . .
C11A C 0.7051(6) 0.4119(7) 0.3153(6) 0.111(4) Uani 1 1 d . . .
H11G H 0.7545 0.4586 0.3220 0.166 Uiso 1 1 calc R . .
H11H H 0.7243 0.3617 0.3398 0.166 Uiso 1 1 calc R . .
H11I H 0.6592 0.4325 0.3461 0.166 Uiso 1 1 calc R . .
C12C C 0.4374(5) 0.3343(5) -0.0028(5) 0.069(2) Uani 1 1 d . . .
H12A H 0.4095 0.3188 -0.0635 0.103 Uiso 1 1 calc R . .
H12B H 0.4869 0.3804 0.0010 0.103 Uiso 1 1 calc R . .
H12C H 0.3953 0.3549 0.0333 0.103 Uiso 1 1 calc R . .
C12B C 0.3833(4) 0.1479(5) 0.0240(4) 0.0606(18) Uani 1 1 d . . .
H12D H 0.3558 0.1359 -0.0370 0.091 Uiso 1 1 calc R . .
H12E H 0.3407 0.1655 0.0610 0.091 Uiso 1 1 calc R . .
H12F H 0.4042 0.0953 0.0412 0.091 Uiso 1 1 calc R . .
C12A C 0.5568(5) 0.1967(6) -0.0327(5) 0.073(2) Uani 1 1 d . . .
H12G H 0.5294 0.1835 -0.0936 0.109 Uiso 1 1 calc R . .
H12H H 0.5754 0.1439 -0.0133 0.109 Uiso 1 1 calc R . .
H12I H 0.6076 0.2417 -0.0272 0.109 Uiso 1 1 calc R . .
O100 O 0.1229(3) -0.0303(3) 0.0611(3) 0.0512(11) Uani 1 1 d . . .
C100 C 0.1851(5) -0.0776(5) 0.0236(5) 0.0629(19) Uani 1 1 d . . .
H10J H 0.2044 -0.0506 -0.0259 0.075 Uiso 1 1 calc R . .
H10K H 0.1586 -0.1386 0.0019 0.075 Uiso 1 1 calc R . .
C101 C 0.2600(5) -0.0749(7) 0.0926(6) 0.081(2) Uani 1 1 d . . .
H10L H 0.3072 -0.0276 0.0888 0.097 Uiso 1 1 calc R . .
H10M H 0.2833 -0.1309 0.0881 0.097 Uiso 1 1 calc R . .
C102 C 0.2229(5) -0.0582(5) 0.1752(5) 0.0645(19) Uani 1 1 d . . .
H10N H 0.1975 -0.1133 0.1929 0.077 Uiso 1 1 calc R . .
H10O H 0.2679 -0.0266 0.2229 0.077 Uiso 1 1 calc R . .
C103 C 0.1546(5) -0.0038(5) 0.1528(4) 0.0632(19) Uani 1 1 d . . .
H10P H 0.1068 -0.0135 0.1878 0.076 Uiso 1 1 calc R . .
H10Q H 0.1792 0.0587 0.1641 0.076 Uiso 1 1 calc R . .
Li1 Li 0.0000 0.0000 0.0000 0.039(5) Uani 1 6 d S . .

loop_
_atom_site_aniso_label
_atom_site_aniso_U_11
_atom_site_aniso_U_22
_atom_site_aniso_U_33
_atom_site_aniso_U_23
_atom_site_aniso_U_13
_atom_site_aniso_U_12
Ge1 0.0342(3) 0.0337(3) 0.0359(3) 0.0109(2) 0.0091(2) 0.0073(2)
Ge2 0.0332(3) 0.0398(4) 0.0352(4) 0.0043(2) 0.0120(2) 0.0083(3)
Ge3 0.0428(4) 0.0310(3) 0.0407(4) 0.0077(3) 0.0137(3) 0.0091(3)
Cu1 0.0224(3) 0.0224(3) 0.0224(3) 0.0004(4) 0.0004(4) 0.0004(4)
Si1 0.0305(8) 0.0352(9) 0.0326(8) 0.0037(6) 0.0100(6) 0.0082(6)
Si10 0.0577(11) 0.0491(11) 0.0538(11) 0.0141(8) 0.0135(9) 0.0278(9)
Si11 0.0386(10) 0.0493(10) 0.0502(11) -0.0051(8) 0.0152(8) -0.0040(8)
Si12 0.0401(10) 0.0518(10) 0.0328(9) 0.0034(7) 0.0083(7) 0.0068(8)
C10C 0.085(7) 0.074(7) 0.257(15) 0.093(8) 0.034(8) 0.027(5)
C10B 0.134(10) 0.100(8) 0.260(16) 0.104(9) 0.141(11) 0.082(7)
C10A 0.49(3) 0.162(13) 0.079(8) -0.017(8) -0.109(13) 0.208(18)
C11C 0.045(4) 0.071(5) 0.091(6) 0.005(4) 0.032(4) 0.002(3)
C11B 0.091(7) 0.045(5) 0.152(9) 0.019(5) 0.049(6) -0.002(4)
C11A 0.089(7) 0.145(9) 0.068(6) -0.022(6) 0.007(5) -0.054(6)
C12C 0.088(6) 0.075(5) 0.048(4) 0.026(4) 0.008(4) 0.018(4)
C12B 0.049(4) 0.082(5) 0.044(4) 0.001(3) 0.001(3) -0.002(4)
C12A 0.058(5) 0.103(6) 0.053(5) -0.009(4) 0.023(4) 0.004(4)
O100 0.051(3) 0.058(3) 0.044(3) 0.002(2) 0.005(2) 0.014(2)
C100 0.055(4) 0.074(5) 0.061(5) 0.001(4) 0.011(4) 0.017(4)
C101 0.053(5) 0.112(7) 0.082(6) 0.022(5) 0.007(4) 0.025(4)
C102 0.061(5) 0.073(5) 0.059(5) 0.006(4) 0.000(4) 0.021(4)
C103 0.066(5) 0.070(5) 0.048(4) -0.003(3) -0.010(3) 0.019(4)
Li1 0.039(6) 0.039(6) 0.039(6) 0.007(7) 0.007(7) 0.007(7)

loop_
_atom_type_symbol
_atom_type_description
_atom_type_scat_dispersion_real
_atom_type_scat_dispersion_imag
_atom_type_scat_source
C C 0.0033 0.0016 'International Tables Vol C Tables 4.2.6.8 and 6.1.1.4'
H H 0.0000 0.0000 'International Tables Vol C Tables 4.2.6.8 and 6.1.1.4'
Li Li -0.0003 0.0001 'International Tables Vol C Tables 4.2.6.8 and 6.1.1.4'
O O 0.0106 0.0060 'International Tables Vol C Tables 4.2.6.8 and 6.1.1.4'
Si Si 0.0817 0.0704 'International Tables Vol C Tables 4.2.6.8 and 6.1.1.4'
Cu Cu 0.3201 1.2651 'International Tables Vol C Tables 4.2.6.8 and 6.1.1.4'
Ge Ge 0.1547 1.8001 'International Tables Vol C Tables 4.2.6.8 and 6.1.1.4'

loop_
_geom_angle_atom_site_label_1
_geom_angle_atom_site_label_2
_geom_angle_atom_site_label_3
_geom_angle
_geom_angle_site_symmetry_1
_geom_angle_site_symmetry_3
_geom_angle_publ_flag
Ge2 Ge1 Ge2 91.99(4) . 2 ?
Ge2 Ge1 Cu1 111.15(3) . . ?
Ge2 Ge1 Cu1 111.05(3) 2 . ?
Ge2 Ge1 Ge1 55.65(2) . 3 ?
Ge2 Ge1 Ge1 98.84(2) 2 3 ?
Cu1 Ge1 Ge1 57.112(15) . 3 ?
Ge2 Ge1 Ge1 98.915(19) . 2 ?
Ge2 Ge1 Ge1 55.55(2) 2 2 ?
Cu1 Ge1 Ge1 57.112(15) . 2 ?
Ge1 Ge1 Ge1 60.0 3 2 ?
Si1 Ge2 Ge1 127.24(5) . . ?
Si1 Ge2 Ge1 122.50(4) . 3 ?
Ge1 Ge2 Ge1 68.80(3) . 3 ?
Si1 Ge2 Ge3 114.37(5) . . ?
Ge1 Ge2 Ge3 118.20(3) . . ?
Ge1 Ge2 Ge3 83.50(4) 3 . ?
Si1 Ge2 Ge3 118.43(5) . 2 ?
Ge1 Ge2 Ge3 83.52(4) . 2 ?
Ge1 Ge2 Ge3 118.11(3) 3 2 ?
Ge3 Ge2 Ge3 62.35(3) . 2 ?
Ge2 Ge3 Ge2 90.61(4) . 3 ?
Ge2 Ge3 Ge3 101.17(2) . 3 ?
Ge2 Ge3 Ge3 58.79(3) 3 3 ?
Ge2 Ge3 Ge3 58.86(3) . 2 ?
Ge2 Ge3 Ge3 101.12(2) 3 2 ?
Ge3 Ge3 Ge3 60.0 3 2 ?
Ge1 Cu1 Ge1 114.23(3) 4_666 3 ?
Ge1 Cu1 Ge1 65.78(3) 4_666 6_666 ?
Ge1 Cu1 Ge1 180.000(10) 3 6_666 ?
Ge1 Cu1 Ge1 114.23(3) 4_666 2 ?
Ge1 Cu1 Ge1 65.78(3) 3 2 ?
Ge1 Cu1 Ge1 114.22(3) 6_666 2 ?
Ge1 Cu1 Ge1 180.0 4_666 . ?
Ge1 Cu1 Ge1 65.78(3) 3 . ?
Ge1 Cu1 Ge1 114.22(3) 6_666 . ?
Ge1 Cu1 Ge1 65.78(3) 2 . ?
Ge1 Cu1 Ge1 65.78(3) 4_666 5_666 ?
Ge1 Cu1 Ge1 114.22(3) 3 5_666 ?
Ge1 Cu1 Ge1 65.78(3) 6_666 5_666 ?
Ge1 Cu1 Ge1 180.0 2 5_666 ?
Ge1 Cu1 Ge1 114.22(3) . 5_666 ?
Si11 Si1 Si12 111.10(9) . . ?
Si11 Si1 Si10 111.75(9) . . ?
Si12 Si1 Si10 110.30(9) . . ?
Si11 Si1 Ge2 107.91(7) . . ?
Si12 Si1 Ge2 108.27(7) . . ?
Si10 Si1 Ge2 107.35(7) . . ?
C10A Si10 C10B 109.7(8) . . ?
C10A Si10 C10C 108.5(8) . . ?
C10B Si10 C10C 104.9(6) . . ?
C10A Si10 Si1 109.8(4) . . ?
C10B Si10 Si1 111.2(3) . . ?
C10C Si10 Si1 112.6(3) . . ?
C11A Si11 C11B 109.8(5) . . ?
C11A Si11 C11C 108.5(5) . . ?
C11B Si11 C11C 107.4(4) . . ?
C11A Si11 Si1 109.9(3) . . ?
C11B Si11 Si1 111.0(3) . . ?
C11C Si11 Si1 110.2(2) . . ?
C12B Si12 C12C 109.2(4) . . ?
C12B Si12 C12A 106.9(4) . . ?
C12C Si12 C12A 109.6(4) . . ?
C12B Si12 Si1 110.7(2) . . ?
C12C Si12 Si1 111.9(3) . . ?
C12A Si12 Si1 108.4(3) . . ?
C100 O100 C103 108.1(5) . . ?
C100 O100 Li1 129.4(4) . . ?
C103 O100 Li1 122.4(4) . . ?
O100 C100 C101 107.5(6) . . ?
C100 C101 C102 104.0(6) . . ?
C103 C102 C101 103.3(6) . . ?
O100 C103 C102 106.2(5) . . ?
O100 Li1 O100 87.54(15) 5 3 ?
O100 Li1 O100 87.54(15) 5 . ?
O100 Li1 O100 92.46(15) 3 . ?
O100 Li1 O100 92.46(15) 5 4 ?
O100 Li1 O100 87.54(15) 3 4 ?
O100 Li1 O100 180.0(3) . 4 ?
O100 Li1 O100 180.0(3) 5 2 ?
O100 Li1 O100 92.46(15) 3 2 ?
O100 Li1 O100 92.46(15) . 2 ?
O100 Li1 O100 87.54(15) 4 2 ?
O100 Li1 O100 92.46(15) 5 6 ?
O100 Li1 O100 180.0(2) 3 6 ?
O100 Li1 O100 87.54(15) . 6 ?
O100 Li1 O100 92.46(15) 4 6 ?
O100 Li1 O100 87.54(15) 2 6 ?

loop_
_geom_bond_atom_site_label_1
_geom_bond_atom_site_label_2
_geom_bond_distance
_geom_bond_site_symmetry_2
_geom_bond_publ_flag
Ge1 Ge2 2.5186(9) . ?
Ge1 Ge2 2.5217(9) 2 ?
Ge1 Cu1 2.6221(8) . ?
Ge1 Ge1 2.8475(10) 3 ?
Ge1 Ge1 2.8475(10) 2 ?
Ge2 Si1 2.3777(15) . ?
Ge2 Ge1 2.5217(9) 3 ?
Ge2 Ge3 2.5489(9) . ?
Ge2 Ge3 2.5508(9) 2 ?
Ge3 Ge2 2.5508(9) 3 ?
Ge3 Ge3 2.6400(11) 3 ?
Ge3 Ge3 2.6400(11) 2 ?
Cu1 Ge1 2.6221(8) 4_666 ?
Cu1 Ge1 2.6221(8) 3 ?
Cu1 Ge1 2.6221(8) 6_666 ?
Cu1 Ge1 2.6221(8) 2 ?
Cu1 Ge1 2.6221(8) 5_666 ?
Si1 Si11 2.338(2) . ?
Si1 Si12 2.347(2) . ?
Si1 Si10 2.352(2) . ?
Si10 C10A 1.819(10) . ?
Si10 C10B 1.833(8) . ?
Si10 C10C 1.855(10) . ?
Si11 C11A 1.841(9) . ?
Si11 C11B 1.855(9) . ?
Si11 C11C 1.875(6) . ?
Si12 C12B 1.857(7) . ?
Si12 C12C 1.861(7) . ?
Si12 C12A 1.879(7) . ?
O100 C100 1.435(8) . ?
O100 C103 1.446(8) . ?
O100 Li1 2.173(4) . ?
C100 C101 1.482(10) . ?
C101 C102 1.491(11) . ?
C102 C103 1.484(9) . ?
Li1 O100 2.173(4) 5 ?
Li1 O100 2.173(4) 3 ?
Li1 O100 2.173(4) 4 ?
Li1 O100 2.173(4) 2 ?
Li1 O100 2.173(4) 6 ?
